data_1573374
loop_
_publ_author_name
'Vyas, Het'
'Gangani, Ashvin'
'Mini, Aiswarya'
'Pathil, Melissa'
'Ruth, Austin'
'Sharma, Abhishek'

_publ_section_title
;
 Strain-release enables access to carbonyl conjugated allylic diborons and
 alkenyl boronates having multiple contiguous stereocenters in a one-pot
 process
;
_journal_name_full 'Chemical Science'
_journal_paper_doi 10.1039/D4SC06514J
_journal_year 2024
_chemical_formula_moiety 'C15 H23 B O4'
_chemical_formula_sum 'C15 H23 B O4'
_chemical_formula_weight 278.14
_space_group_crystal_system triclinic
_space_group_IT_number 2
_space_group_name_Hall '-P 1'
_space_group_name_H-M_alt 'P -1'
_atom_sites_solution_hydrogens geom
_atom_sites_solution_primary dual
_atom_sites_solution_secondary difmap
_audit_creation_method SHELXL-2019/1
_audit_update_record
;
2024-08-13 deposited with the CCDC.	2024-12-02 downloaded from the CCDC.
;
_cell_angle_alpha 97.6080(10)
_cell_angle_beta 94.6020(10)
_cell_angle_gamma 101.3770(10)
_cell_formula_units_Z 2
_cell_length_a 9.1472(4)
_cell_length_b 9.2824(4)
_cell_length_c 9.3217(4)
_cell_measurement_reflns_used 9882
_cell_measurement_temperature 130(2)
_cell_measurement_theta_max 74.33
_cell_measurement_theta_min 4.82
_cell_volume 764.48(6)
_computing_cell_refinement 'Bruker SAINT'
_computing_data_collection 'Bruker APEX4'
_computing_data_reduction 'Bruker SAINT'
_computing_molecular_graphics 'Bruker SHELXTL'
_computing_publication_material 'Bruker SHELXTL'
_computing_structure_refinement 'SHELXL-2019/1 (Sheldrick, 2019)'
_computing_structure_solution 'SHELXT-2019 (Sheldrick 2015)'
_diffrn_ambient_temperature 130(2)
_diffrn_measured_fraction_theta_full 0.965
_diffrn_measured_fraction_theta_max 0.962
_diffrn_measurement_device_type 'Bruker D8 with PHOTON III detector'
_diffrn_measurement_method '\f and \w shutterless scans'
_diffrn_radiation_type CuK\a
_diffrn_radiation_wavelength 1.54178
_diffrn_reflns_av_R_equivalents 0.0456
_diffrn_reflns_av_unetI/netI 0.0412
_diffrn_reflns_Laue_measured_fraction_full 0.965
_diffrn_reflns_Laue_measured_fraction_max 0.962
_diffrn_reflns_limit_h_max 11
_diffrn_reflns_limit_h_min -11
_diffrn_reflns_limit_k_max 10
_diffrn_reflns_limit_k_min -11
_diffrn_reflns_limit_l_max 11
_diffrn_reflns_limit_l_min -11
_diffrn_reflns_number 16111
_diffrn_reflns_point_group_measured_fraction_full 0.965
_diffrn_reflns_point_group_measured_fraction_max 0.962
_diffrn_reflns_theta_full 67.679
_diffrn_reflns_theta_max 74.324
_diffrn_reflns_theta_min 4.815
_exptl_absorpt_coefficient_mu 0.686
_exptl_absorpt_correction_T_max 0.7538
_exptl_absorpt_correction_T_min 0.5208
_exptl_absorpt_correction_type multi-scan
_exptl_absorpt_process_details sadabs
_exptl_crystal_colour colorless
_exptl_crystal_density_diffrn 1.208
_exptl_crystal_description block
_exptl_crystal_F_000 300
_exptl_crystal_size_max 0.380
_exptl_crystal_size_mid 0.270
_exptl_crystal_size_min 0.110
_refine_diff_density_max 0.759
_refine_diff_density_min -0.357
_refine_diff_density_rms 0.074
_refine_ls_extinction_method none
_refine_ls_goodness_of_fit_ref 1.089
_refine_ls_hydrogen_treatment constr
_refine_ls_matrix_type full
_refine_ls_number_parameters 186
_refine_ls_number_reflns 3016
_refine_ls_number_restraints 0
_refine_ls_restrained_S_all 1.089
_refine_ls_R_factor_all 0.0704
_refine_ls_R_factor_gt 0.0698
_refine_ls_shift/su_max 0.000
_refine_ls_shift/su_mean 0.000
_refine_ls_structure_factor_coef Fsqd
_refine_ls_weighting_details 'w=1/[\s^2^(Fo^2^)+(0.0989P)^2^+0.5772P] where P=(Fo^2^+2Fc^2^)/3'
_refine_ls_weighting_scheme calc
_refine_ls_wR_factor_gt 0.1839
_refine_ls_wR_factor_ref 0.1843
_reflns_Friedel_coverage 0.000
_reflns_number_gt 2971
_reflns_number_total 3016
_reflns_threshold_expression 'I > 2\s(I)'
_cod_data_source_file d4sc06514j2.cif
_cod_data_source_block ag02-106s2
_cod_database_code 1573374
_shelx_shelxl_version_number 2019/1
_shelx_space_group_comment
; 
The symmetry employed for this shelxl refinement is uniquely defined 
by the following loop, which should always be used as a source of 
symmetry information in preference to the above space-group names. 
They are only intended as comments. 
;
_shelx_estimated_absorpt_t_min 0.781
_shelx_estimated_absorpt_t_max 0.928

loop_
_space_group_symop_operation_xyz
'x, y, z'
'-x, -y, -z'

loop_
_atom_site_label
_atom_site_type_symbol
_atom_site_fract_x
_atom_site_fract_y
_atom_site_fract_z
_atom_site_U_iso_or_equiv
_atom_site_adp_type
_atom_site_occupancy
_atom_site_site_symmetry_order
_atom_site_calc_flag
_atom_site_refinement_flags_posn
_atom_site_refinement_flags_adp
_atom_site_refinement_flags_occupancy
_atom_site_disorder_assembly
_atom_site_disorder_group
B1 B 0.2887(2) 0.1794(2) 0.4348(2) 0.0190(4) Uani 1 1 d . . . . .
O1 O 0.21175(16) 0.40937(16) 0.92995(15) 0.0308(4) Uani 1 1 d . . . . .
O2 O 0.37406(19) 0.62641(18) 1.00374(17) 0.0407(4) Uani 1 1 d . . . . .
O3 O 0.26899(15) 0.03888(13) 0.46917(13) 0.0233(3) Uani 1 1 d . . . . .
O4 O 0.29332(15) 0.18447(14) 0.28874(14) 0.0251(3) Uani 1 1 d . . . . .
C1 C 0.1537(3) 0.4210(3) 1.0696(2) 0.0376(5) Uani 1 1 d . . . . .
H1A H 0.061816 0.344970 1.065400 0.056 Uiso 1 1 calc R U . . .
H1B H 0.131360 0.519829 1.093766 0.056 Uiso 1 1 calc R U . . .
H1C H 0.228673 0.406237 1.144352 0.056 Uiso 1 1 calc R U . . .
C2 C 0.3235(2) 0.5202(2) 0.9128(2) 0.0245(4) Uani 1 1 d . . . . .
C3 C 0.37620(19) 0.4954(2) 0.76377(19) 0.0227(4) Uani 1 1 d . . . . .
H3A H 0.486998 0.535218 0.774305 0.027 Uiso 1 1 calc R U . . .
C4 C 0.3471(2) 0.3368(2) 0.6889(2) 0.0246(4) Uani 1 1 d . . . . .
H4A H 0.356147 0.255236 0.738254 0.030 Uiso 1 1 calc R U . . .
C5 C 0.30745(18) 0.32289(19) 0.54633(19) 0.0200(4) Uani 1 1 d . . . . .
C6 C 0.2958(2) 0.47269(19) 0.50301(19) 0.0227(4) Uani 1 1 d . . . . .
H6A H 0.200122 0.465286 0.441995 0.027 Uiso 1 1 calc R U . . .
H6B H 0.380071 0.509917 0.448151 0.027 Uiso 1 1 calc R U . . .
C7 C 0.30262(19) 0.57657(19) 0.64916(19) 0.0219(4) Uani 1 1 d . . . . .
H7A H 0.369300 0.675073 0.645680 0.026 Uiso 1 1 calc R U . . .
C8 C 0.1488(2) 0.5980(2) 0.6783(2) 0.0261(4) Uani 1 1 d . . . . .
H8A H 0.075033 0.512149 0.685072 0.031 Uiso 1 1 calc R U . . .
C9 C 0.1084(2) 0.7282(2) 0.6952(2) 0.0347(5) Uani 1 1 d . . . . .
H9A H 0.179108 0.816520 0.689182 0.042 Uiso 1 1 calc R U . . .
H9B H 0.008639 0.733260 0.713466 0.042 Uiso 1 1 calc R U . . .
C10 C 0.2323(2) -0.06366(19) 0.3316(2) 0.0237(4) Uani 1 1 d . . . . .
C11 C 0.3003(2) 0.03480(19) 0.22004(18) 0.0224(4) Uani 1 1 d . . . . .
C12 C 0.0615(2) -0.1104(3) 0.3076(3) 0.0433(6) Uani 1 1 d . . . . .
H12A H 0.031591 -0.183849 0.219163 0.065 Uiso 1 1 calc R U . . .
H12B H 0.018638 -0.023143 0.296835 0.065 Uiso 1 1 calc R U . . .
H12C H 0.024676 -0.154204 0.391311 0.065 Uiso 1 1 calc R U . . .
C13 C 0.3024(3) -0.1963(2) 0.3465(2) 0.0341(5) Uani 1 1 d . . . . .
H13A H 0.296080 -0.256447 0.250629 0.051 Uiso 1 1 calc R U . . .
H13B H 0.248612 -0.256584 0.412162 0.051 Uiso 1 1 calc R U . . .
H13C H 0.407863 -0.161789 0.386314 0.051 Uiso 1 1 calc R U . . .
C14 C 0.2130(3) 0.0049(3) 0.0701(2) 0.0399(5) Uani 1 1 d . . . . .
H14A H 0.211464 -0.096996 0.024774 0.060 Uiso 1 1 calc R U . . .
H14B H 0.261125 0.075060 0.009584 0.060 Uiso 1 1 calc R U . . .
H14C H 0.109959 0.017140 0.078930 0.060 Uiso 1 1 calc R U . . .
C15 C 0.4643(2) 0.0330(2) 0.2057(2) 0.0293(4) Uani 1 1 d . . . . .
H15A H 0.472172 -0.063524 0.153515 0.044 Uiso 1 1 calc R U . . .
H15B H 0.519783 0.049304 0.302850 0.044 Uiso 1 1 calc R U . . .
H15C H 0.506547 0.112017 0.151529 0.044 Uiso 1 1 calc R U . . .

loop_
_atom_site_aniso_label
_atom_site_aniso_U_11
_atom_site_aniso_U_22
_atom_site_aniso_U_33
_atom_site_aniso_U_23
_atom_site_aniso_U_13
_atom_site_aniso_U_12
B1 0.0170(8) 0.0178(9) 0.0223(9) 0.0006(7) 0.0059(7) 0.0044(7)
O1 0.0336(7) 0.0324(8) 0.0256(7) 0.0031(5) 0.0102(6) 0.0030(6)
O2 0.0494(9) 0.0355(9) 0.0302(8) -0.0079(6) 0.0094(7) -0.0015(7)
O3 0.0332(7) 0.0170(6) 0.0205(6) 0.0007(5) 0.0093(5) 0.0059(5)
O4 0.0378(7) 0.0180(6) 0.0215(6) 0.0020(5) 0.0059(5) 0.0102(5)
C1 0.0404(12) 0.0467(13) 0.0272(10) 0.0077(9) 0.0129(8) 0.0080(10)
C2 0.0253(9) 0.0226(9) 0.0258(9) -0.0004(7) 0.0041(7) 0.0073(7)
C3 0.0186(8) 0.0232(9) 0.0244(9) -0.0030(7) 0.0044(6) 0.0038(6)
C4 0.0255(9) 0.0216(9) 0.0281(9) 0.0005(7) 0.0056(7) 0.0098(7)
C5 0.0169(8) 0.0181(8) 0.0250(9) -0.0002(6) 0.0075(6) 0.0035(6)
C6 0.0239(8) 0.0198(8) 0.0236(9) -0.0007(6) 0.0075(7) 0.0034(6)
C7 0.0231(9) 0.0166(8) 0.0245(8) -0.0007(6) 0.0083(7) 0.0007(6)
C8 0.0289(9) 0.0273(9) 0.0247(9) 0.0052(7) 0.0088(7) 0.0093(7)
C9 0.0325(10) 0.0358(11) 0.0393(11) 0.0049(9) 0.0127(9) 0.0127(8)
C10 0.0279(9) 0.0166(8) 0.0246(9) -0.0033(6) 0.0069(7) 0.0026(7)
C11 0.0295(9) 0.0179(8) 0.0190(8) -0.0017(6) 0.0023(7) 0.0064(7)
C12 0.0284(11) 0.0353(12) 0.0580(14) -0.0075(10) 0.0100(10) -0.0055(9)
C13 0.0544(13) 0.0193(9) 0.0328(10) 0.0041(7) 0.0153(9) 0.0135(9)
C14 0.0506(13) 0.0445(13) 0.0233(10) -0.0026(8) -0.0068(9) 0.0159(10)
C15 0.0302(10) 0.0269(10) 0.0294(10) -0.0024(7) 0.0119(8) 0.0033(7)

loop_
_atom_type_symbol
_atom_type_description
_atom_type_scat_dispersion_real
_atom_type_scat_dispersion_imag
_atom_type_scat_source
C C 0.0181 0.0091 'International Tables Vol C Tables 4.2.6.8 and 6.1.1.4'
H H 0.0000 0.0000 'International Tables Vol C Tables 4.2.6.8 and 6.1.1.4'
B B 0.0090 0.0039 'International Tables Vol C Tables 4.2.6.8 and 6.1.1.4'
O O 0.0492 0.0322 'International Tables Vol C Tables 4.2.6.8 and 6.1.1.4'

loop_
_geom_angle_atom_site_label_1
_geom_angle_atom_site_label_2
_geom_angle_atom_site_label_3
_geom_angle
_geom_angle_site_symmetry_1
_geom_angle_site_symmetry_3
_geom_angle_publ_flag
O3 B1 O4 113.60(15) . . ?
O3 B1 C5 124.90(16) . . ?
O4 B1 C5 121.49(16) . . ?
C2 O1 C1 115.89(16) . . ?
B1 O3 C10 106.87(13) . . ?
B1 O4 C11 106.85(13) . . ?
O1 C1 H1A 109.5 . . ?
O1 C1 H1B 109.5 . . ?
H1A C1 H1B 109.5 . . ?
O1 C1 H1C 109.5 . . ?
H1A C1 H1C 109.5 . . ?
H1B C1 H1C 109.5 . . ?
O2 C2 O1 124.18(18) . . ?
O2 C2 C3 124.57(18) . . ?
O1 C2 C3 111.24(15) . . ?
C4 C3 C2 116.45(16) . . ?
C4 C3 C7 103.21(14) . . ?
C2 C3 C7 113.81(14) . . ?
C4 C3 H3A 107.6 . . ?
C2 C3 H3A 107.6 . . ?
C7 C3 H3A 107.6 . . ?
C5 C4 C3 112.96(16) . . ?
C5 C4 H4A 123.5 . . ?
C3 C4 H4A 123.5 . . ?
C4 C5 C6 110.46(15) . . ?
C4 C5 B1 126.12(17) . . ?
C6 C5 B1 123.21(15) . . ?
C5 C6 C7 104.79(14) . . ?
C5 C6 H6A 110.8 . . ?
C7 C6 H6A 110.8 . . ?
C5 C6 H6B 110.8 . . ?
C7 C6 H6B 110.8 . . ?
H6A C6 H6B 108.9 . . ?
C8 C7 C6 110.67(15) . . ?
C8 C7 C3 113.49(14) . . ?
C6 C7 C3 103.62(14) . . ?
C8 C7 H7A 109.6 . . ?
C6 C7 H7A 109.6 . . ?
C3 C7 H7A 109.6 . . ?
C9 C8 C7 124.69(18) . . ?
C9 C8 H8A 117.7 . . ?
C7 C8 H8A 117.7 . . ?
C8 C9 H9A 120.0 . . ?
C8 C9 H9B 120.0 . . ?
H9A C9 H9B 120.0 . . ?
O3 C10 C13 108.31(15) . . ?
O3 C10 C12 106.45(15) . . ?
C13 C10 C12 110.87(18) . . ?
O3 C10 C11 102.44(13) . . ?
C13 C10 C11 114.42(15) . . ?
C12 C10 C11 113.56(17) . . ?
O4 C11 C14 108.37(15) . . ?
O4 C11 C15 107.43(14) . . ?
C14 C11 C15 109.65(16) . . ?
O4 C11 C10 102.16(13) . . ?
C14 C11 C10 115.41(17) . . ?
C15 C11 C10 113.18(15) . . ?
C10 C12 H12A 109.5 . . ?
C10 C12 H12B 109.5 . . ?
H12A C12 H12B 109.5 . . ?
C10 C12 H12C 109.5 . . ?
H12A C12 H12C 109.5 . . ?
H12B C12 H12C 109.5 . . ?
C10 C13 H13A 109.5 . . ?
C10 C13 H13B 109.5 . . ?
H13A C13 H13B 109.5 . . ?
C10 C13 H13C 109.5 . . ?
H13A C13 H13C 109.5 . . ?
H13B C13 H13C 109.5 . . ?
C11 C14 H14A 109.5 . . ?
C11 C14 H14B 109.5 . . ?
H14A C14 H14B 109.5 . . ?
C11 C14 H14C 109.5 . . ?
H14A C14 H14C 109.5 . . ?
H14B C14 H14C 109.5 . . ?
C11 C15 H15A 109.5 . . ?
C11 C15 H15B 109.5 . . ?
H15A C15 H15B 109.5 . . ?
C11 C15 H15C 109.5 . . ?
H15A C15 H15C 109.5 . . ?
H15B C15 H15C 109.5 . . ?

loop_
_geom_bond_atom_site_label_1
_geom_bond_atom_site_label_2
_geom_bond_distance
_geom_bond_site_symmetry_2
_geom_bond_publ_flag
B1 O3 1.365(2) . ?
B1 O4 1.372(2) . ?
B1 C5 1.549(2) . ?
O1 C2 1.336(2) . ?
O1 C1 1.443(2) . ?
O2 C2 1.200(2) . ?
O3 C10 1.465(2) . ?
O4 C11 1.466(2) . ?
C1 H1A 0.9800 . ?
C1 H1B 0.9800 . ?
C1 H1C 0.9800 . ?
C2 C3 1.511(2) . ?
C3 C4 1.506(2) . ?
C3 C7 1.568(3) . ?
C3 H3A 1.0000 . ?
C4 C5 1.332(3) . ?
C4 H4A 0.9500 . ?
C5 C6 1.519(2) . ?
C6 C7 1.551(2) . ?
C6 H6A 0.9900 . ?
C6 H6B 0.9900 . ?
C7 C8 1.501(2) . ?
C7 H7A 1.0000 . ?
C8 C9 1.326(3) . ?
C8 H8A 0.9500 . ?
C9 H9A 0.9500 . ?
C9 H9B 0.9500 . ?
C10 C13 1.513(3) . ?
C10 C12 1.526(3) . ?
C10 C11 1.560(3) . ?
C11 C14 1.516(3) . ?
C11 C15 1.520(3) . ?
C12 H12A 0.9800 . ?
C12 H12B 0.9800 . ?
C12 H12C 0.9800 . ?
C13 H13A 0.9800 . ?
C13 H13B 0.9800 . ?
C13 H13C 0.9800 . ?
C14 H14A 0.9800 . ?
C14 H14B 0.9800 . ?
C14 H14C 0.9800 . ?
C15 H15A 0.9800 . ?
C15 H15B 0.9800 . ?
C15 H15C 0.9800 . ?

loop_
_geom_torsion_atom_site_label_1
_geom_torsion_atom_site_label_2
_geom_torsion_atom_site_label_3
_geom_torsion_atom_site_label_4
_geom_torsion
_geom_torsion_site_symmetry_1
_geom_torsion_site_symmetry_2
_geom_torsion_site_symmetry_3
_geom_torsion_site_symmetry_4
_geom_torsion_publ_flag
O4 B1 O3 C10 -9.9(2) . . . . ?
C5 B1 O3 C10 171.12(16) . . . . ?
O3 B1 O4 C11 -9.3(2) . . . . ?
C5 B1 O4 C11 169.66(15) . . . . ?
C1 O1 C2 O2 -1.4(3) . . . . ?
C1 O1 C2 C3 179.36(16) . . . . ?
O2 C2 C3 C4 156.58(19) . . . . ?
O1 C2 C3 C4 -24.2(2) . . . . ?
O2 C2 C3 C7 -83.5(2) . . . . ?
O1 C2 C3 C7 95.67(18) . . . . ?
C2 C3 C4 C5 141.30(17) . . . . ?
C7 C3 C4 C5 15.9(2) . . . . ?
C3 C4 C5 C6 -2.9(2) . . . . ?
C3 C4 C5 B1 171.99(15) . . . . ?
O3 B1 C5 C4 19.3(3) . . . . ?
O4 B1 C5 C4 -159.60(18) . . . . ?
O3 B1 C5 C6 -166.47(16) . . . . ?
O4 B1 C5 C6 14.6(3) . . . . ?
C4 C5 C6 C7 -11.61(19) . . . . ?
B1 C5 C6 C7 173.35(14) . . . . ?
C5 C6 C7 C8 -101.74(16) . . . . ?
C5 C6 C7 C3 20.25(17) . . . . ?
C4 C3 C7 C8 98.62(17) . . . . ?
C2 C3 C7 C8 -28.5(2) . . . . ?
C4 C3 C7 C6 -21.46(17) . . . . ?
C2 C3 C7 C6 -148.59(15) . . . . ?
C6 C7 C8 C9 -120.5(2) . . . . ?
C3 C7 C8 C9 123.5(2) . . . . ?
B1 O3 C10 C13 144.61(16) . . . . ?
B1 O3 C10 C12 -96.12(18) . . . . ?
B1 O3 C10 C11 23.35(17) . . . . ?
B1 O4 C11 C14 145.22(17) . . . . ?
B1 O4 C11 C15 -96.38(17) . . . . ?
B1 O4 C11 C10 22.94(17) . . . . ?
O3 C10 C11 O4 -27.85(16) . . . . ?
C13 C10 C11 O4 -144.82(16) . . . . ?
C12 C10 C11 O4 86.52(18) . . . . ?
O3 C10 C11 C14 -145.19(16) . . . . ?
C13 C10 C11 C14 97.8(2) . . . . ?
C12 C10 C11 C14 -30.8(2) . . . . ?
O3 C10 C11 C15 87.33(16) . . . . ?
C13 C10 C11 C15 -29.6(2) . . . . ?
C12 C10 C11 C15 -158.29(16) . . . . ?
